data_7107047
loop_
_publ_author_name
'Hassanatu B. Mansaray'
'Alexander D.R. Rowe'
'Nicholas Phillips'
'Jochen Niemeyer'
'Michael Kelly'
'David A. Addy'
'Joshua I. Bates'
'Simon Aldridge'

_publ_section_related_literature
;
?
;
_publ_section_title
;
 Modelling fundamental arene-borane contacts: spontaneous formation of a
 dibromoborenium cation driven by interaction between a borane Lewis acid
 and an arene p system
;
_journal_name_full Chem.Commun.
_journal_page_first 12295
_journal_paper_doi 10.1039/c1cc15259a
_journal_volume 47
_journal_year 2011
_chemical_formula_moiety 'C22 H28 B1 Br3 N2'
_chemical_formula_sum 'C22 H28 B Br3 N2'
_chemical_formula_weight 571.00
_space_group_IT_number 14
_symmetry_cell_setting monoclinic
_symmetry_space_group_name_Hall '-P 2yn'
_symmetry_space_group_name_H-M 'P 1 21/n 1'
_atom_sites_solution_hydrogens geom
_atom_sites_solution_primary direct
_audit_creation_date 11-04-20
_audit_creation_method CRYSTALS_ver_14.06
_cell_angle_alpha 90
_cell_angle_beta 92.0275(6)
_cell_angle_gamma 90
_cell_formula_units_Z 4
_cell_length_a 8.27310(10)
_cell_length_b 16.7816(2)
_cell_length_c 16.7028(3)
_cell_measurement_reflns_used 4683
_cell_measurement_temperature 150
_cell_measurement_theta_max 27
_cell_measurement_theta_min 5
_cell_volume 2317.50(6)
_computing_cell_refinement 'DENZO/SCALEPACK (Otwinowski & Minor, 1997)'
_computing_data_collection 'COLLECT (Nonius, 2001).'
_computing_data_reduction 'DENZO/SCALEPACK (Otwinowski & Minor, 1997)'
_computing_molecular_graphics 'CAMERON (Watkin et al., 1996)'
_computing_publication_material 'CRYSTALS (Betteridge et al., 2003)'
_computing_structure_refinement 'CRYSTALS (Betteridge et al., 2003)'
_computing_structure_solution 'SIR92 (Altomare et al., 1994)'
_diffrn_ambient_temperature 150
_diffrn_measured_fraction_theta_full 0.990
_diffrn_measured_fraction_theta_max 0.981
_diffrn_measurement_device Area
_diffrn_measurement_device_type 'Nonius KappaCCD'
_diffrn_measurement_method \w
_diffrn_radiation_monochromator graphite
_diffrn_radiation_type 'Mo K\a'
_diffrn_radiation_wavelength 0.71073
_diffrn_reflns_av_R_equivalents 0.026
_diffrn_reflns_limit_h_max 10
_diffrn_reflns_limit_h_min -10
_diffrn_reflns_limit_k_max 20
_diffrn_reflns_limit_k_min -18
_diffrn_reflns_limit_l_max 21
_diffrn_reflns_limit_l_min -21
_diffrn_reflns_number 16415
_diffrn_reflns_theta_full 25.275
_diffrn_reflns_theta_max 27.473
_diffrn_reflns_theta_min 5.104
_diffrn_standards_number 0
_exptl_absorpt_coefficient_mu 5.233
_exptl_absorpt_correction_T_max 0.35
_exptl_absorpt_correction_T_min 0.29
_exptl_absorpt_correction_type multi-scan
_exptl_absorpt_process_details 'DENZO/SCALEPACK (Otwinowski & Minor, 1997)'
_exptl_crystal_colour colourless
_exptl_crystal_density_diffrn 1.636
_exptl_crystal_density_method 'not measured'
_exptl_crystal_description block
_exptl_crystal_F_000 1136
_exptl_crystal_size_max 0.300
_exptl_crystal_size_mid 0.240
_exptl_crystal_size_min 0.200
_refine_diff_density_max 0.88
_refine_diff_density_min -0.89
_refine_ls_extinction_coef 71(5)
_refine_ls_extinction_method 'Larson (1970), Equation 22'
_refine_ls_goodness_of_fit_ref 0.8767
_refine_ls_hydrogen_treatment none
_refine_ls_matrix_type full
_refine_ls_number_parameters 254
_refine_ls_number_reflns 5207
_refine_ls_number_restraints 0
_refine_ls_R_factor_all 0.0498
_refine_ls_R_factor_gt 0.0334
_refine_ls_shift/su_max 0.0011291
_refine_ls_shift/su_mean 0.0000211
_refine_ls_structure_factor_coef Fsqd
_refine_ls_weighting_details
;
Method, part 1, Chebychev polynomial, (Watkin, 1994, Prince, 1982)
[weight] = 1.0/[A~0~*T~0~(x)+A~1~*T~1~(x) ... +A~n-1~]*T~n-1~(x)]
where A~i~ are the Chebychev coefficients listed below and x= Fcalc/Fmax
Method = Robust Weighting (Prince, 1982)
W = [weight] * [1-(deltaF/6*sigmaF)^2^]^2^
A~i~ are:
15.4 21.4 10.2 2.62
;
_refine_ls_weighting_scheme calc
_refine_ls_wR_factor_all 0.0838
_refine_ls_wR_factor_gt 0.0701
_refine_ls_wR_factor_ref 0.0838
_reflns_limit_h_max 10
_reflns_limit_h_min -10
_reflns_limit_k_max 20
_reflns_limit_k_min 0
_reflns_limit_l_max 21
_reflns_limit_l_min 0
_reflns_number_gt 4167
_reflns_number_total 5207
_reflns_threshold_expression I>2.0\s(I)
_oxford_diffrn_Wilson_B_factor 2.20
_oxford_diffrn_Wilson_scale 19.99
_oxford_refine_ls_r_factor_ref 0.0498
_oxford_refine_ls_scale 0.22964(16)
_oxford_reflns_number_all 5207
_oxford_reflns_threshold_expression_ref I>-3.0\s(I)
_oxford_structure_analysis_title '4191413 008arnp11'
_cod_data_source_file c1cc15259a.txt
_cod_data_source_block LNHCBBr3
_cod_original_sg_symbol_H-M 'P 1 21/n 1 '
_cod_original_formula_sum 'C22 H28 B1 Br3 N2'
_cod_database_code 7107047

loop_
_symmetry_equiv_pos_as_xyz
x,y,z
-x,-y,-z
-x+1/2,y+1/2,-z+1/2
x+1/2,-y+1/2,z+1/2

loop_
_atom_site_label
_atom_site_type_symbol
_atom_site_fract_x
_atom_site_fract_y
_atom_site_fract_z
_atom_site_U_iso_or_equiv
_atom_site_occupancy
_atom_site_adp_type
_atom_site_refinement_flags_posn
Br1 Br 0.02603(4) 0.32327(2) 0.36002(2) 0.0279 1.0000 Uani .
B2 B 0.0701(5) 0.2454(2) 0.4522(2) 0.0203 1.0000 Uani .
Br3 Br -0.05331(4) 0.14479(2) 0.42506(2) 0.0288 1.0000 Uani .
Br4 Br -0.03754(5) 0.28692(3) 0.55017(2) 0.0355 1.0000 Uani .
C5 C 0.2717(4) 0.2415(2) 0.45596(19) 0.0184 1.0000 Uani .
N6 N 0.3528(3) 0.18530(18) 0.41733(18) 0.0209 1.0000 Uani .
C7 C 0.2891(4) 0.1117(2) 0.3833(2) 0.0214 1.0000 Uani .
C8 C 0.2574(5) 0.1068(2) 0.3008(2) 0.0259 1.0000 Uani .
C9 C 0.2793(6) 0.1765(3) 0.2458(2) 0.0370 1.0000 Uani .
C10 C 0.2018(5) 0.0348(3) 0.2697(2) 0.0341 1.0000 Uani .
C11 C 0.1829(5) -0.0319(2) 0.3178(3) 0.0325 1.0000 Uani .
C12 C 0.2245(5) -0.0259(2) 0.3991(2) 0.0307 1.0000 Uani .
C13 C 0.2771(4) 0.0452(2) 0.4334(2) 0.0258 1.0000 Uani .
C14 C 0.3095(5) 0.0500(3) 0.5224(2) 0.0334 1.0000 Uani .
C15 C 0.1204(7) -0.1092(3) 0.2826(3) 0.0517 1.0000 Uani .
C16 C 0.5303(4) 0.1895(2) 0.4092(3) 0.0339 1.0000 Uani .
C17 C 0.5807(4) 0.2752(2) 0.3987(3) 0.0311 1.0000 Uani .
C18 C 0.5284(5) 0.3189(3) 0.4711(3) 0.0416 1.0000 Uani .
N19 N 0.3574(3) 0.30315(19) 0.48773(19) 0.0245 1.0000 Uani .
C20 C 0.3074(4) 0.3540(2) 0.5528(2) 0.0265 1.0000 Uani .
C21 C 0.2710(4) 0.4344(2) 0.5389(2) 0.0274 1.0000 Uani .
C22 C 0.2349(5) 0.4810(3) 0.6050(2) 0.0322 1.0000 Uani .
C23 C 0.2401(5) 0.4510(3) 0.6826(3) 0.0362 1.0000 Uani .
C24 C 0.2855(6) 0.3722(3) 0.6943(2) 0.0381 1.0000 Uani .
C25 C 0.3202(5) 0.3225(3) 0.6305(2) 0.0334 1.0000 Uani .
C26 C 0.3628(7) 0.2365(3) 0.6454(3) 0.0481 1.0000 Uani .
C27 C 0.1985(7) 0.5021(3) 0.7537(3) 0.0497 1.0000 Uani .
C28 C 0.2701(5) 0.4720(3) 0.4572(2) 0.0326 1.0000 Uani .
H91 H 0.2322 0.1628 0.1937 0.0564 1.0000 Uiso R
H93 H 0.3925 0.1861 0.2421 0.0567 1.0000 Uiso R
H92 H 0.2300 0.2238 0.2671 0.0571 1.0000 Uiso R
H101 H 0.1778 0.0313 0.2157 0.0421 1.0000 Uiso R
H121 H 0.2160 -0.0721 0.4316 0.0383 1.0000 Uiso R
H141 H 0.3210 -0.0038 0.5432 0.0529 1.0000 Uiso R
H142 H 0.4071 0.0801 0.5337 0.0520 1.0000 Uiso R
H143 H 0.2214 0.0750 0.5463 0.0524 1.0000 Uiso R
H152 H 0.1245 -0.1504 0.3225 0.0763 1.0000 Uiso R
H151 H 0.1870 -0.1249 0.2392 0.0759 1.0000 Uiso R
H153 H 0.0110 -0.1029 0.2630 0.0766 1.0000 Uiso R
H162 H 0.5839 0.1682 0.4573 0.0446 1.0000 Uiso R
H161 H 0.5609 0.1578 0.3634 0.0443 1.0000 Uiso R
H171 H 0.6973 0.2805 0.3952 0.0377 1.0000 Uiso R
H172 H 0.5283 0.2980 0.3501 0.0359 1.0000 Uiso R
H182 H 0.5960 0.3043 0.5184 0.0522 1.0000 Uiso R
H181 H 0.5389 0.3753 0.4621 0.0518 1.0000 Uiso R
H221 H 0.2060 0.5359 0.5964 0.0395 1.0000 Uiso R
H241 H 0.2941 0.3505 0.7451 0.0489 1.0000 Uiso R
H261 H 0.3696 0.2270 0.7027 0.0759 1.0000 Uiso R
H262 H 0.4639 0.2231 0.6210 0.0761 1.0000 Uiso R
H263 H 0.2793 0.2034 0.6222 0.0764 1.0000 Uiso R
H272 H 0.2725 0.4879 0.7981 0.0711 1.0000 Uiso R
H271 H 0.2077 0.5568 0.7392 0.0709 1.0000 Uiso R
H273 H 0.0885 0.4899 0.7667 0.0712 1.0000 Uiso R
H282 H 0.1924 0.5146 0.4541 0.0518 1.0000 Uiso R
H281 H 0.3760 0.4929 0.4491 0.0525 1.0000 Uiso R
H283 H 0.2497 0.4326 0.4172 0.0512 1.0000 Uiso R

loop_
_atom_site_aniso_label
_atom_site_aniso_U_11
_atom_site_aniso_U_22
_atom_site_aniso_U_33
_atom_site_aniso_U_23
_atom_site_aniso_U_13
_atom_site_aniso_U_12
Br1 0.02165(17) 0.0329(2) 0.02867(19) 0.00974(15) -0.00480(13) -0.00058(15)
B2 0.0190(17) 0.0226(19) 0.0193(17) -0.0007(14) 0.0003(13) 0.0031(15)
Br3 0.01750(16) 0.02611(19) 0.0430(2) -0.00265(16) 0.00341(14) -0.00292(14)
Br4 0.02423(19) 0.0570(3) 0.02575(19) -0.01316(18) 0.00741(14) -0.00119(17)
C5 0.0162(14) 0.0221(17) 0.0168(15) 0.0016(12) 0.0005(11) -0.0001(13)
N6 0.0146(13) 0.0197(15) 0.0283(15) -0.0004(12) 0.0020(11) 0.0012(11)
C7 0.0191(15) 0.0169(16) 0.0284(17) 0.0004(14) 0.0054(13) 0.0007(13)
C8 0.0307(18) 0.0254(19) 0.0223(17) -0.0019(14) 0.0086(14) -0.0020(15)
C9 0.058(3) 0.030(2) 0.0237(18) 0.0040(16) 0.0113(18) 0.003(2)
C10 0.045(2) 0.032(2) 0.0251(19) -0.0072(16) 0.0107(17) -0.0014(18)
C11 0.039(2) 0.0238(19) 0.036(2) -0.0093(16) 0.0157(17) -0.0028(17)
C12 0.039(2) 0.0210(19) 0.033(2) 0.0054(15) 0.0112(16) 0.0022(16)
C13 0.0264(18) 0.0249(19) 0.0264(18) 0.0028(15) 0.0066(14) 0.0047(14)
C14 0.042(2) 0.030(2) 0.0278(19) 0.0052(16) -0.0003(17) 0.0050(17)
C15 0.072(3) 0.030(2) 0.055(3) -0.018(2) 0.019(3) -0.016(2)
C16 0.0131(16) 0.031(2) 0.058(3) -0.0064(19) 0.0073(16) -0.0007(14)
C17 0.0177(17) 0.031(2) 0.045(2) 0.0042(17) 0.0055(15) -0.0011(15)
C18 0.0195(18) 0.039(2) 0.066(3) -0.020(2) 0.0004(18) -0.0097(17)
N19 0.0147(13) 0.0281(16) 0.0306(16) -0.0055(13) -0.0009(11) -0.0004(11)
C20 0.0231(17) 0.0284(19) 0.0275(18) -0.0071(15) -0.0060(14) 0.0002(15)
C21 0.0236(17) 0.027(2) 0.0307(19) -0.0039(15) -0.0032(14) -0.0033(15)
C22 0.033(2) 0.029(2) 0.034(2) -0.0038(16) 0.0001(16) 0.0016(16)
C23 0.041(2) 0.037(2) 0.031(2) -0.0086(18) -0.0015(17) -0.0016(18)
C24 0.048(3) 0.042(2) 0.0233(19) -0.0046(17) -0.0102(17) -0.002(2)
C25 0.040(2) 0.032(2) 0.0279(19) -0.0028(16) -0.0124(16) 0.0017(18)
C26 0.071(3) 0.038(3) 0.033(2) -0.0012(19) -0.024(2) 0.014(2)
C27 0.063(3) 0.048(3) 0.038(2) -0.013(2) 0.004(2) 0.003(2)
C28 0.039(2) 0.028(2) 0.031(2) -0.0017(16) 0.0018(16) -0.0039(17)

loop_
_atom_type_symbol
_atom_type_scat_dispersion_real
_atom_type_scat_dispersion_imag
_atom_type_scat_Cromer_Mann_a1
_atom_type_scat_Cromer_Mann_b1
_atom_type_scat_Cromer_Mann_a2
_atom_type_scat_Cromer_Mann_b2
_atom_type_scat_Cromer_Mann_a3
_atom_type_scat_Cromer_Mann_b3
_atom_type_scat_Cromer_Mann_a4
_atom_type_scat_Cromer_Mann_b4
_atom_type_scat_Cromer_Mann_c
_atom_type_scat_source
C 0.0033 0.0016 2.3100 20.8439 1.0200 10.2075 1.5886 0.5687 0.8650 51.6512 0.2156 'International Tables Vol C 4.2.6.8 and 6.1.1.4'
H 0.0000 0.0000 0.4930 10.5109 0.3229 26.1257 0.1402 3.1424 0.0408 57.7998 0.0030 'International Tables Vol C 4.2.6.8 and 6.1.1.4'
N 0.0061 0.0033 12.2126 0.0057 3.1322 9.8933 2.0125 28.9975 1.1663 0.5826 -11.5290 'International Tables Vol C 4.2.6.8 and 6.1.1.4'
B 0.0013 0.0007 2.0545 23.2185 1.3326 1.0210 1.0979 60.3498 0.7068 0.1403 -0.1932 'International Tables Vol C 4.2.6.8 and 6.1.1.4'
Br -0.2901 2.4595 17.1789 2.1723 5.2358 16.5796 5.6377 0.2609 3.9851 41.4328 2.9557 'International Tables Vol C 4.2.6.8 and 6.1.1.4'

loop_
_geom_angle_atom_site_label_1
_geom_angle_atom_site_label_2
_geom_angle_atom_site_label_3
_geom_angle
_geom_angle_publ_flag
Br1 B2 Br3 106.91(17) yes
Br1 B2 Br4 108.62(18) yes
Br3 B2 Br4 103.70(17) yes
Br1 B2 C5 101.9(2) yes
Br3 B2 C5 118.2(2) yes
Br4 B2 C5 116.9(2) yes
B2 C5 N6 121.9(3) yes
B2 C5 N19 119.6(3) yes
N6 C5 N19 117.7(3) yes
C5 N6 C7 127.4(3) yes
C5 N6 C16 121.8(3) yes
C7 N6 C16 110.6(3) yes
N6 C7 C8 119.4(3) yes
N6 C7 C13 118.4(3) yes
C8 C7 C13 121.9(3) yes
C7 C8 C9 122.3(3) yes
C7 C8 C10 118.0(3) yes
C9 C8 C10 119.6(4) yes
C8 C9 H91 108.1 no
C8 C9 H93 108.2 no
H91 C9 H93 110.2 no
C8 C9 H92 110.7 no
H91 C9 H92 111.4 no
H93 C9 H92 108.3 no
C8 C10 C11 121.8(4) yes
C8 C10 H101 118.8 no
C11 C10 H101 119.4 no
C10 C11 C12 118.5(4) yes
C10 C11 C15 120.8(4) yes
C12 C11 C15 120.8(4) yes
C11 C12 C13 121.8(4) yes
C11 C12 H121 118.5 no
C13 C12 H121 119.6 no
C7 C13 C12 117.8(3) yes
C7 C13 C14 122.3(4) yes
C12 C13 C14 119.7(3) yes
C13 C14 H141 108.3 no
C13 C14 H142 109.8 no
H141 C14 H142 110.3 no
C13 C14 H143 109.2 no
H141 C14 H143 109.3 no
H142 C14 H143 109.9 no
C11 C15 H152 110.1 no
C11 C15 H151 109.3 no
H152 C15 H151 108.7 no
C11 C15 H153 110.2 no
H152 C15 H153 109.1 no
H151 C15 H153 109.4 no
N6 C16 C17 109.5(3) yes
N6 C16 H162 109.3 no
C17 C16 H162 109.1 no
N6 C16 H161 109.4 no
C17 C16 H161 110.5 no
H162 C16 H161 109.0 no
C16 C17 C18 106.6(4) yes
C16 C17 H171 111.8 no
C18 C17 H171 108.7 no
C16 C17 H172 110.5 no
C18 C17 H172 110.2 no
H171 C17 H172 108.9 no
C17 C18 N19 111.9(3) yes
C17 C18 H182 110.8 no
N19 C18 H182 109.0 no
C17 C18 H181 109.1 no
N19 C18 H181 107.4 no
H182 C18 H181 108.6 no
C18 N19 C5 123.8(3) yes
C18 N19 C20 109.6(3) yes
C5 N19 C20 125.7(3) yes
N19 C20 C21 120.5(3) yes
N19 C20 C25 117.2(3) yes
C21 C20 C25 121.7(4) yes
C20 C21 C22 117.4(4) yes
C20 C21 C28 123.3(4) yes
C22 C21 C28 119.3(4) yes
C21 C22 C23 122.3(4) yes
C21 C22 H221 118.6 no
C23 C22 H221 119.1 no
C22 C23 C24 118.4(4) yes
C22 C23 C27 121.7(4) yes
C24 C23 C27 119.8(4) yes
C23 C24 C25 121.7(4) yes
C23 C24 H241 121.1 no
C25 C24 H241 117.2 no
C20 C25 C24 118.2(4) yes
C20 C25 C26 121.6(4) yes
C24 C25 C26 120.2(4) yes
C25 C26 H261 109.0 no
C25 C26 H262 110.7 no
H261 C26 H262 110.9 no
C25 C26 H263 109.1 no
H261 C26 H263 108.7 no
H262 C26 H263 108.5 no
C23 C27 H272 107.7 no
C23 C27 H271 108.9 no
H272 C27 H271 112.0 no
C23 C27 H273 107.3 no
H272 C27 H273 110.4 no
H271 C27 H273 110.3 no
C21 C28 H282 110.1 no
C21 C28 H281 107.9 no
H282 C28 H281 109.4 no
C21 C28 H283 110.0 no
H282 C28 H283 112.1 no
H281 C28 H283 107.3 no

loop_
_geom_bond_atom_site_label_1
_geom_bond_atom_site_label_2
_geom_bond_distance
_geom_bond_publ_flag
Br1 B2 2.042(4) yes
B2 Br3 2.017(4) yes
B2 Br4 2.015(4) yes
B2 C5 1.668(5) yes
C5 N6 1.337(4) yes
C5 N19 1.352(5) yes
N6 C7 1.451(4) yes
N6 C16 1.481(4) yes
C7 C8 1.395(5) yes
C7 C13 1.400(5) yes
C8 C9 1.503(5) yes
C8 C10 1.387(6) yes
C9 H91 0.970 no
C9 H93 0.955 no
C9 H92 0.966 no
C10 C11 1.391(6) yes
C10 H101 0.918 no
C11 C12 1.393(6) yes
C11 C15 1.508(6) yes
C12 C13 1.388(6) yes
C12 H121 0.950 no
C13 C14 1.504(5) yes
C14 H141 0.970 no
C14 H142 0.964 no
C14 H143 0.941 no
C15 H152 0.960 no
C15 H151 0.962 no
C15 H153 0.957 no
C16 C17 1.510(6) yes
C16 H162 0.973 no
C16 H161 0.972 no
C17 C18 1.491(6) yes
C17 H171 0.973 no
C17 H172 0.984 no
C18 N19 1.476(5) yes
C18 H182 0.983 no
C18 H181 0.962 no
N19 C20 1.453(5) yes
C20 C21 1.399(6) yes
C20 C25 1.403(5) yes
C21 C22 1.395(5) yes
C21 C28 1.503(5) yes
C22 C23 1.389(6) yes
C22 H221 0.961 no
C23 C24 1.387(6) yes
C23 C27 1.515(6) yes
C24 C25 1.389(6) yes
C24 H241 0.925 no
C25 C26 1.506(6) yes
C26 H261 0.969 no
C26 H262 0.970 no
C26 H263 0.957 no
C27 H272 0.975 no
C27 H271 0.952 no
C27 H273 0.965 no
C28 H282 0.963 no
C28 H281 0.958 no
C28 H283 0.950 no
